data_7042683
loop_
_publ_author_name
'Costa, Rub\'en D.'
'Viciano-Chumillas, Marta'
'Cano, Joan'
'wEBER, Michael D'
'Armentano, Donatella'

_publ_section_title
;
 \s-Hammett Parameter: a Strategy to Enhance Both Photo- and
 Electro-luminescence Features of Heteroleptic Copper(I) Complexes
;
_journal_name_full 'Dalton Trans.'
_journal_paper_doi 10.1039/C7DT00810D
_journal_year 2017
_chemical_formula_sum 'C50 H40 B Cl2 Cu F4 N4 O5 P2'
_chemical_formula_weight 1060.05
_chemical_name_systematic
;
 ?
;
_space_group_crystal_system monoclinic
_space_group_IT_number 14
_space_group_name_Hall '-P 2ybc'
_space_group_name_H-M_alt 'P 1 21/c 1'
_symmetry_space_group_name_Hall '-P 2ybc'
_symmetry_space_group_name_H-M 'P 1 21/c 1'
_atom_sites_solution_hydrogens geom
_audit_creation_method SHELXL-2013
_audit_update_record
;
2016-12-12 deposited with the CCDC.
2017-04-11 downloaded from the CCDC.
;
_cell_angle_alpha 90
_cell_angle_beta 101.7046(11)
_cell_angle_gamma 90
_cell_formula_units_Z 4
_cell_length_a 13.4559(4)
_cell_length_b 19.0621(6)
_cell_length_c 18.7780(6)
_cell_measurement_reflns_used 9715
_cell_measurement_temperature 90(2)
_cell_measurement_theta_max 25.4
_cell_measurement_theta_min 2.21
_cell_volume 4716.4(3)
_computing_cell_refinement 'Bruker SAINT'
_computing_data_collection 'Bruker APEX2'
_computing_data_reduction 'Bruker SAINT'
_computing_molecular_graphics CrystalMaker
_computing_publication_material 'Bruker SHELXTL'
_computing_structure_refinement 'SHELXL-2013 (Sheldrick, 2013)'
_computing_structure_solution 'SHELXS-2013 (Sheldrick, 2008)'
_diffrn_ambient_temperature 90(2)
_diffrn_measured_fraction_theta_full 0.938
_diffrn_measured_fraction_theta_max 0.878
_diffrn_measurement_device_type 'Bruker APEX-II CCD'
_diffrn_measurement_method '\w scans'
_diffrn_radiation_source 'fine-focus sealed tube'
_diffrn_radiation_type MoK\a
_diffrn_radiation_wavelength 0.71073
_diffrn_reflns_av_R_equivalents 0.0337
_diffrn_reflns_av_unetI/netI 0.0217
_diffrn_reflns_Laue_measured_fraction_full 0.938
_diffrn_reflns_Laue_measured_fraction_max 0.878
_diffrn_reflns_limit_h_max 16
_diffrn_reflns_limit_h_min -13
_diffrn_reflns_limit_k_max 23
_diffrn_reflns_limit_k_min -21
_diffrn_reflns_limit_l_max 17
_diffrn_reflns_limit_l_min -22
_diffrn_reflns_number 80070
_diffrn_reflns_point_group_measured_fraction_full 0.938
_diffrn_reflns_point_group_measured_fraction_max 0.878
_diffrn_reflns_theta_full 25.242
_diffrn_reflns_theta_max 26.116
_diffrn_reflns_theta_min 1.539
_exptl_absorpt_coefficient_mu 0.713
_exptl_absorpt_correction_T_max 0.831
_exptl_absorpt_correction_T_min 0.767
_exptl_absorpt_correction_type multi-scan
_exptl_absorpt_process_details sadabs
_exptl_crystal_colour colourless
_exptl_crystal_density_diffrn 1.493
_exptl_crystal_description prism
_exptl_crystal_F_000 2168
_exptl_crystal_recrystallization_method
'Re-crystallisation from solvent: slow diffusion of diethyl ether into a solution of the complexes in dichloromethane under aerobic conditions'
_exptl_crystal_size_max 0.38
_exptl_crystal_size_mid 0.36
_exptl_crystal_size_min 0.28
_refine_diff_density_max 1.540
_refine_diff_density_min -0.897
_refine_diff_density_rms 0.064
_refine_ls_extinction_method none
_refine_ls_goodness_of_fit_ref 0.685
_refine_ls_hydrogen_treatment constr
_refine_ls_matrix_type full
_refine_ls_number_parameters 622
_refine_ls_number_reflns 8244
_refine_ls_number_restraints 0
_refine_ls_restrained_S_all 0.685
_refine_ls_R_factor_all 0.0443
_refine_ls_R_factor_gt 0.0351
_refine_ls_shift/su_max 0.001
_refine_ls_shift/su_mean 0.000
_refine_ls_structure_factor_coef Fsqd
_refine_ls_weighting_details 'w=1/[\s^2^(Fo^2^)+(0.1023P)^2^+13.9392P] where P=(Fo^2^+2Fc^2^)/3'
_refine_ls_weighting_scheme calc
_refine_ls_wR_factor_gt 0.1000
_refine_ls_wR_factor_ref 0.1133
_reflns_Friedel_coverage 0.000
_reflns_number_gt 7079
_reflns_number_total 8244
_reflns_threshold_expression 'I > 2\s(I)'
_cod_data_source_file c7dt00810d2.cif
_cod_data_source_block MVC157_0m
_cod_database_code 7042683
_shelx_space_group_comment
;
The symmetry employed for this shelxl refinement is uniquely defined
by the following loop, which should always be used as a source of
symmetry information in preference to the above space-group names.
They are only intended as comments.
;
_shelxl_version_number 2013-4

loop_
_space_group_symop_operation_xyz
'x, y, z'
'-x, y+1/2, -z+1/2'
'-x, -y, -z'
'x, -y-1/2, z-1/2'

loop_
_atom_site_label
_atom_site_type_symbol
_atom_site_fract_x
_atom_site_fract_y
_atom_site_fract_z
_atom_site_U_iso_or_equiv
_atom_site_adp_type
_atom_site_occupancy
_atom_site_site_symmetry_order
_atom_site_calc_flag
_atom_site_refinement_flags_posn
_atom_site_refinement_flags_adp
Cu1 Cu 0.25468(2) 0.34612(2) 0.27827(2) 0.01284(10) Uani 1 1 d . .
N1 N 0.10165(15) 0.33324(10) 0.23630(10) 0.0148(4) Uani 1 1 d . .
N2 N 0.19521(14) 0.36478(10) 0.37061(10) 0.0136(4) Uani 1 1 d . .
P1 P 0.32363(4) 0.44929(3) 0.25260(3) 0.01391(14) Uani 1 1 d . .
P2 P 0.34748(4) 0.24997(3) 0.26363(3) 0.01239(14) Uani 1 1 d . .
C1 C 0.43218(18) 0.47430(12) 0.32329(13) 0.0159(5) Uani 1 1 d . .
C2 C 0.44492(19) 0.53983(13) 0.35716(13) 0.0190(5) Uani 1 1 d . .
H2A H 0.3995 0.5771 0.3399 0.023 Uiso 1 1 calc R U
C3 C 0.52403(19) 0.55042(13) 0.41603(14) 0.0207(5) Uani 1 1 d . .
H3A H 0.5327 0.5951 0.4389 0.025 Uiso 1 1 calc R U
C4 C 0.59076(18) 0.49651(13) 0.44200(13) 0.0197(5) Uani 1 1 d . .
H4A H 0.6425 0.5044 0.4838 0.024 Uiso 1 1 calc R U
C5 C 0.58384(17) 0.43105(13) 0.40827(12) 0.0155(5) Uani 1 1 d . .
C6 C 0.50387(17) 0.42248(12) 0.34949(12) 0.0141(5) Uani 1 1 d . .
C7 C 0.66072(17) 0.37175(13) 0.42907(12) 0.0154(5) Uani 1 1 d . .
C8 C 0.60709(17) 0.30199(12) 0.40902(12) 0.0141(5) Uani 1 1 d . .
C9 C 0.63940(18) 0.23794(13) 0.44162(12) 0.0169(5) Uani 1 1 d . .
H9A H 0.6975 0.2366 0.4800 0.020 Uiso 1 1 calc R U
C10 C 0.58815(18) 0.17619(13) 0.41890(13) 0.0171(5) Uani 1 1 d . .
H10A H 0.6127 0.1330 0.4408 0.021 Uiso 1 1 calc R U
C11 C 0.50130(18) 0.17690(13) 0.36444(13) 0.0169(5) Uani 1 1 d . .
H11A H 0.4654 0.1345 0.3506 0.020 Uiso 1 1 calc R U
C12 C 0.46653(17) 0.23969(12) 0.33000(12) 0.0135(5) Uani 1 1 d . .
C13 C 0.52305(16) 0.29987(12) 0.35193(12) 0.0127(5) Uani 1 1 d . .
C14 C 0.71060(19) 0.37451(14) 0.51034(13) 0.0206(5) Uani 1 1 d . .
H14A H 0.6583 0.3697 0.5395 0.031 Uiso 1 1 calc R U
H14B H 0.7457 0.4195 0.5213 0.031 Uiso 1 1 calc R U
H14C H 0.7596 0.3361 0.5219 0.031 Uiso 1 1 calc R U
C15 C 0.74438(18) 0.37932(14) 0.38405(13) 0.0192(5) Uani 1 1 d . .
H15A H 0.7135 0.3778 0.3321 0.029 Uiso 1 1 calc R U
H15B H 0.7932 0.3408 0.3960 0.029 Uiso 1 1 calc R U
H15C H 0.7795 0.4242 0.3955 0.029 Uiso 1 1 calc R U
C16 C 0.24198(18) 0.52667(13) 0.24173(13) 0.0189(5) Uani 1 1 d . .
C17 C 0.2450(2) 0.57778(14) 0.18928(15) 0.0281(6) Uani 1 1 d . .
H17A H 0.2947 0.5750 0.1599 0.034 Uiso 1 1 calc R U
C18 C 0.1761(2) 0.63264(15) 0.17957(17) 0.0357(7) Uani 1 1 d . .
H18A H 0.1787 0.6674 0.1437 0.043 Uiso 1 1 calc R U
C19 C 0.1036(2) 0.63694(15) 0.22196(18) 0.0337(7) Uani 1 1 d . .
H19A H 0.0550 0.6737 0.2141 0.040 Uiso 1 1 calc R U
C20 C 0.1015(2) 0.58802(15) 0.27569(18) 0.0355(7) Uani 1 1 d . .
H20A H 0.0532 0.5921 0.3060 0.043 Uiso 1 1 calc R U
C21 C 0.1702(2) 0.53279(14) 0.28527(16) 0.0269(6) Uani 1 1 d . .
H21A H 0.1681 0.4988 0.3219 0.032 Uiso 1 1 calc R U
C22 C 0.37306(19) 0.44709(13) 0.16930(13) 0.0188(5) Uani 1 1 d . .
C23 C 0.4724(2) 0.46289(14) 0.16677(15) 0.0262(6) Uani 1 1 d . .
H23A H 0.5179 0.4778 0.2096 0.031 Uiso 1 1 calc R U
C24 C 0.5060(2) 0.45698(17) 0.10169(17) 0.0356(7) Uani 1 1 d . .
H24A H 0.5746 0.4674 0.1001 0.043 Uiso 1 1 calc R U
C25 C 0.4396(3) 0.43597(15) 0.03944(16) 0.0378(8) Uani 1 1 d . .
H25A H 0.4627 0.4318 -0.0049 0.045 Uiso 1 1 calc R U
C26 C 0.3398(3) 0.42102(14) 0.04114(15) 0.0340(7) Uani 1 1 d . .
H26A H 0.2940 0.4076 -0.0022 0.041 Uiso 1 1 calc R U
C27 C 0.3063(2) 0.42567(14) 0.10607(14) 0.0250(6) Uani 1 1 d . .
H27A H 0.2380 0.4143 0.1076 0.030 Uiso 1 1 calc R U
C28 C 0.28688(18) 0.16527(12) 0.26859(13) 0.0153(5) Uani 1 1 d . .
C29 C 0.31236(19) 0.10576(13) 0.23313(13) 0.0209(5) Uani 1 1 d . .
H29A H 0.3609 0.1088 0.2029 0.025 Uiso 1 1 calc R U
C30 C 0.2666(2) 0.04208(14) 0.24214(14) 0.0258(6) Uani 1 1 d . .
H30A H 0.2838 0.0015 0.2179 0.031 Uiso 1 1 calc R U
C31 C 0.1960(2) 0.03730(14) 0.28637(15) 0.0294(6) Uani 1 1 d . .
H31A H 0.1648 -0.0064 0.2923 0.035 Uiso 1 1 calc R U
C32 C 0.1709(2) 0.09626(14) 0.32193(15) 0.0270(6) Uani 1 1 d . .
H32A H 0.1228 0.0928 0.3525 0.032 Uiso 1 1 calc R U
C33 C 0.21551(19) 0.16032(13) 0.31321(14) 0.0207(5) Uani 1 1 d . .
H33A H 0.1977 0.2008 0.3374 0.025 Uiso 1 1 calc R U
C34 C 0.38409(18) 0.24717(12) 0.17530(12) 0.0141(5) Uani 1 1 d . .
C35 C 0.48372(19) 0.25200(13) 0.16599(14) 0.0204(5) Uani 1 1 d . .
H35A H 0.5379 0.2547 0.2071 0.024 Uiso 1 1 calc R U
C36 C 0.5039(2) 0.25281(14) 0.09620(14) 0.0238(6) Uani 1 1 d . .
H36A H 0.5721 0.2554 0.0900 0.029 Uiso 1 1 calc R U
C37 C 0.4262(2) 0.24988(13) 0.03599(14) 0.0210(5) Uani 1 1 d . .
H37A H 0.4408 0.2505 -0.0114 0.025 Uiso 1 1 calc R U
C38 C 0.32621(19) 0.24594(13) 0.04486(13) 0.0199(5) Uani 1 1 d . .
H38A H 0.2723 0.2447 0.0035 0.024 Uiso 1 1 calc R U
C39 C 0.30551(18) 0.24383(12) 0.11380(13) 0.0172(5) Uani 1 1 d . .
H39A H 0.2372 0.2401 0.1196 0.021 Uiso 1 1 calc R U
C40 C 0.05997(18) 0.30931(13) 0.16985(13) 0.0181(5) Uani 1 1 d . .
H40A H 0.1025 0.3036 0.1356 0.022 Uiso 1 1 calc R U
C41 C -0.04154(19) 0.29249(14) 0.14859(13) 0.0215(5) Uani 1 1 d . .
H41A H -0.0687 0.2742 0.1016 0.026 Uiso 1 1 calc R U
C42 C -0.10122(18) 0.30351(14) 0.19890(14) 0.0220(5) Uani 1 1 d . .
C43 C -0.06243(18) 0.32972(14) 0.26728(13) 0.0197(5) Uani 1 1 d . .
H43A H -0.1047 0.3380 0.3013 0.024 Uiso 1 1 calc R U
C44 C 0.04113(18) 0.34350(12) 0.28446(13) 0.0143(5) Uani 1 1 d . .
C45 C 0.09268(17) 0.36744(12) 0.35773(12) 0.0141(5) Uani 1 1 d . .
C46 C 0.04011(18) 0.38950(13) 0.40992(13) 0.0167(5) Uani 1 1 d . .
H46A H -0.0318 0.3932 0.3994 0.020 Uiso 1 1 calc R U
C47 C 0.09585(18) 0.40577(13) 0.47729(13) 0.0190(5) Uani 1 1 d . .
C48 C 0.20032(19) 0.40267(13) 0.49282(13) 0.0191(5) Uani 1 1 d . .
H48A H 0.2386 0.4136 0.5398 0.023 Uiso 1 1 calc R U
C49 C 0.24655(18) 0.38298(12) 0.43681(13) 0.0163(5) Uani 1 1 d . .
H49A H 0.3186 0.3823 0.4456 0.020 Uiso 1 1 calc R U
N3 N -0.21010(17) 0.28579(15) 0.17983(12) 0.0336(6) Uani 1 1 d . .
N4 N 0.04226(16) 0.42560(13) 0.53608(12) 0.0261(5) Uani 1 1 d . .
O1 O 0.49068(12) 0.35972(8) 0.31186(8) 0.0138(3) Uani 1 1 d . .
O2 O -0.23922(15) 0.25102(13) 0.12535(11) 0.0411(6) Uani 1 1 d . .
O3 O -0.26443(16) 0.30588(18) 0.22009(13) 0.0666(10) Uani 1 1 d . .
O4 O -0.05027(14) 0.42967(11) 0.52049(10) 0.0311(5) Uani 1 1 d . .
O5 O 0.09372(15) 0.43841(14) 0.59574(11) 0.0451(6) Uani 1 1 d . .
Cl1 Cl 0.98942(5) 0.47457(4) 0.10760(4) 0.03539(18) Uani 1 1 d . .
Cl2 Cl 0.78339(6) 0.42031(4) 0.05513(4) 0.0407(2) Uani 1 1 d . .
C1S C 0.8924(2) 0.4575(2) 0.03076(17) 0.0428(8) Uani 1 1 d . .
H1SA H 0.9185 0.4249 -0.0022 0.051 Uiso 1 1 calc R U
H1SB H 0.8733 0.5018 0.0041 0.051 Uiso 1 1 calc R U
B1 B 0.0298(2) 0.21625(18) 0.47276(16) 0.0277(7) Uani 1 1 d . .
F1 F 0.07367(12) 0.26501(9) 0.52529(8) 0.0318(4) Uani 1 1 d . .
F2 F 0.05874(18) 0.22812(10) 0.40808(10) 0.0524(6) Uani 1 1 d . .
F3 F 0.0613(2) 0.14950(10) 0.49641(12) 0.0698(7) Uani 1 1 d . .
F4 F -0.07293(15) 0.21873(17) 0.46660(13) 0.0830(9) Uani 1 1 d . .

loop_
_atom_site_aniso_label
_atom_site_aniso_U_11
_atom_site_aniso_U_22
_atom_site_aniso_U_33
_atom_site_aniso_U_23
_atom_site_aniso_U_13
_atom_site_aniso_U_12
Cu1 0.01012(16) 0.01395(17) 0.01454(16) -0.00014(10) 0.00274(11) -0.00015(10)
N1 0.0146(10) 0.0147(10) 0.0149(10) 0.0000(8) 0.0030(8) 0.0013(8)
N2 0.0109(10) 0.0135(9) 0.0158(10) 0.0002(8) 0.0016(7) -0.0013(8)
P1 0.0122(3) 0.0135(3) 0.0158(3) 0.0023(2) 0.0023(2) 0.0003(2)
P2 0.0105(3) 0.0134(3) 0.0133(3) -0.0010(2) 0.0025(2) -0.0003(2)
C1 0.0150(12) 0.0165(12) 0.0172(12) 0.0025(9) 0.0056(9) -0.0016(10)
C2 0.0202(13) 0.0142(12) 0.0235(13) 0.0001(10) 0.0065(10) -0.0007(10)
C3 0.0211(13) 0.0155(12) 0.0251(13) -0.0059(10) 0.0041(10) -0.0036(10)
C4 0.0171(12) 0.0215(13) 0.0196(12) -0.0035(10) 0.0015(9) -0.0049(10)
C5 0.0128(12) 0.0191(12) 0.0153(11) 0.0009(9) 0.0048(9) -0.0027(10)
C6 0.0165(12) 0.0140(11) 0.0137(11) -0.0014(9) 0.0071(9) -0.0026(9)
C7 0.0126(12) 0.0188(12) 0.0143(12) -0.0008(9) 0.0014(9) -0.0026(10)
C8 0.0133(11) 0.0188(12) 0.0112(11) -0.0012(9) 0.0050(8) 0.0011(9)
C9 0.0141(12) 0.0245(13) 0.0114(11) 0.0008(9) 0.0010(9) 0.0044(10)
C10 0.0185(13) 0.0153(12) 0.0176(12) 0.0015(9) 0.0033(9) 0.0033(10)
C11 0.0194(12) 0.0143(12) 0.0171(12) -0.0015(9) 0.0042(9) -0.0001(10)
C12 0.0117(11) 0.0170(12) 0.0123(11) -0.0018(9) 0.0039(8) 0.0019(9)
C13 0.0113(11) 0.0163(12) 0.0114(11) 0.0012(9) 0.0042(8) 0.0018(9)
C14 0.0191(13) 0.0249(14) 0.0154(12) -0.0012(10) -0.0026(9) -0.0043(11)
C15 0.0129(12) 0.0239(13) 0.0214(13) 0.0019(10) 0.0050(9) -0.0009(10)
C16 0.0170(13) 0.0153(12) 0.0218(13) 0.0004(10) -0.0019(9) -0.0002(10)
C17 0.0336(16) 0.0226(14) 0.0284(15) 0.0060(11) 0.0070(12) 0.0057(12)
C18 0.0453(19) 0.0222(14) 0.0356(17) 0.0068(12) -0.0011(13) 0.0079(13)
C19 0.0273(16) 0.0172(14) 0.0523(19) -0.0009(13) -0.0024(13) 0.0103(12)
C20 0.0245(15) 0.0262(15) 0.058(2) -0.0012(14) 0.0148(14) 0.0056(12)
C21 0.0242(14) 0.0199(14) 0.0387(16) 0.0045(11) 0.0115(12) 0.0026(11)
C22 0.0241(13) 0.0149(12) 0.0184(12) 0.0048(9) 0.0067(10) 0.0036(10)
C23 0.0263(14) 0.0275(14) 0.0266(14) 0.0095(11) 0.0093(11) 0.0030(12)
C24 0.0364(17) 0.0385(17) 0.0384(17) 0.0126(14) 0.0228(14) 0.0099(14)
C25 0.064(2) 0.0269(16) 0.0295(16) 0.0079(12) 0.0263(15) 0.0118(15)
C26 0.066(2) 0.0169(13) 0.0199(14) 0.0018(11) 0.0102(13) 0.0020(14)
C27 0.0333(15) 0.0195(13) 0.0219(13) 0.0022(10) 0.0051(11) -0.0013(11)
C28 0.0121(12) 0.0152(12) 0.0171(12) 0.0008(9) -0.0008(9) -0.0006(9)
C29 0.0220(13) 0.0190(13) 0.0208(13) -0.0018(10) 0.0018(10) 0.0004(11)
C30 0.0323(15) 0.0149(13) 0.0265(14) -0.0034(10) -0.0031(11) -0.0003(11)
C31 0.0302(16) 0.0186(14) 0.0358(16) 0.0058(11) -0.0017(12) -0.0087(12)
C32 0.0231(14) 0.0265(15) 0.0328(15) 0.0073(12) 0.0086(11) -0.0059(11)
C33 0.0196(13) 0.0203(13) 0.0224(13) -0.0002(10) 0.0046(10) -0.0003(10)
C34 0.0177(12) 0.0104(11) 0.0147(11) -0.0009(9) 0.0045(9) -0.0010(9)
C35 0.0160(12) 0.0272(14) 0.0181(13) -0.0041(10) 0.0037(10) -0.0036(10)
C36 0.0174(13) 0.0304(15) 0.0255(14) -0.0033(11) 0.0087(10) -0.0063(11)
C37 0.0267(14) 0.0203(13) 0.0176(12) -0.0013(10) 0.0083(10) -0.0036(11)
C38 0.0237(14) 0.0175(13) 0.0176(12) 0.0001(10) 0.0019(10) 0.0029(10)
C39 0.0137(12) 0.0182(12) 0.0195(12) -0.0019(10) 0.0027(9) 0.0015(10)
C40 0.0162(12) 0.0221(13) 0.0156(12) -0.0019(10) 0.0026(9) 0.0025(10)
C41 0.0192(13) 0.0288(14) 0.0152(12) -0.0061(10) 0.0004(9) 0.0014(11)
C42 0.0133(12) 0.0285(14) 0.0232(13) -0.0052(11) 0.0018(10) -0.0019(11)
C43 0.0133(12) 0.0290(14) 0.0172(12) -0.0060(10) 0.0039(9) -0.0026(10)
C44 0.0150(12) 0.0134(12) 0.0142(12) -0.0009(9) 0.0026(9) 0.0009(9)
C45 0.0140(12) 0.0129(11) 0.0145(11) 0.0006(9) 0.0012(9) -0.0022(9)
C46 0.0120(12) 0.0201(12) 0.0181(12) -0.0011(10) 0.0029(9) -0.0017(10)
C47 0.0163(12) 0.0223(13) 0.0193(12) -0.0028(10) 0.0058(10) -0.0008(10)
C48 0.0194(13) 0.0220(13) 0.0152(12) -0.0018(10) 0.0018(9) -0.0029(10)
C49 0.0132(12) 0.0168(12) 0.0179(12) -0.0007(9) 0.0009(9) -0.0022(10)
N3 0.0169(12) 0.0585(17) 0.0246(12) -0.0200(12) 0.0025(9) -0.0083(11)
N4 0.0180(12) 0.0392(14) 0.0208(12) -0.0093(10) 0.0030(9) -0.0034(10)
O1 0.0162(8) 0.0120(8) 0.0127(8) 0.0006(6) 0.0015(6) -0.0009(6)
O2 0.0216(10) 0.0684(16) 0.0318(12) -0.0270(11) 0.0015(8) -0.0123(10)
O3 0.0186(11) 0.134(3) 0.0493(15) -0.0572(16) 0.0120(10) -0.0188(13)
O4 0.0172(10) 0.0492(13) 0.0282(10) -0.0138(9) 0.0080(8) -0.0048(9)
O5 0.0276(11) 0.0868(18) 0.0195(10) -0.0209(11) 0.0015(8) -0.0007(11)
Cl1 0.0309(4) 0.0286(4) 0.0462(4) -0.0096(3) 0.0067(3) 0.0055(3)
Cl2 0.0312(4) 0.0393(4) 0.0457(4) -0.0073(3) -0.0056(3) 0.0049(3)
C1S 0.0351(18) 0.059(2) 0.0333(17) -0.0053(15) 0.0041(13) 0.0142(16)
B1 0.0256(16) 0.0371(18) 0.0208(15) 0.0000(13) 0.0054(12) -0.0092(14)
F1 0.0345(9) 0.0358(9) 0.0218(8) 0.0044(7) -0.0023(7) -0.0154(7)
F2 0.1000(17) 0.0314(10) 0.0366(10) 0.0026(8) 0.0398(11) -0.0065(10)
F3 0.131(2) 0.0342(12) 0.0430(12) 0.0108(9) 0.0158(13) -0.0217(12)
F4 0.0286(11) 0.145(3) 0.0703(15) -0.0627(16) -0.0007(10) -0.0095(13)

loop_
_atom_type_symbol
_atom_type_description
_atom_type_scat_dispersion_real
_atom_type_scat_dispersion_imag
_atom_type_scat_source
C C 0.0033 0.0016 'International Tables Vol C Tables 4.2.6.8 and 6.1.1.4'
H H 0.0000 0.0000 'International Tables Vol C Tables 4.2.6.8 and 6.1.1.4'
B B 0.0013 0.0007 'International Tables Vol C Tables 4.2.6.8 and 6.1.1.4'
N N 0.0061 0.0033 'International Tables Vol C Tables 4.2.6.8 and 6.1.1.4'
O O 0.0106 0.0060 'International Tables Vol C Tables 4.2.6.8 and 6.1.1.4'
F F 0.0171 0.0103 'International Tables Vol C Tables 4.2.6.8 and 6.1.1.4'
P P 0.1023 0.0942 'International Tables Vol C Tables 4.2.6.8 and 6.1.1.4'
Cl Cl 0.1484 0.1585 'International Tables Vol C Tables 4.2.6.8 and 6.1.1.4'
Cu Cu 0.3201 1.2651 'International Tables Vol C Tables 4.2.6.8 and 6.1.1.4'

loop_
_geom_angle_atom_site_label_1
_geom_angle_atom_site_label_2
_geom_angle_atom_site_label_3
_geom_angle
N1 Cu1 N2 79.41(7)
N1 Cu1 P2 112.89(6)
N2 Cu1 P2 123.61(6)
N1 Cu1 P1 116.19(6)
N2 Cu1 P1 105.78(6)
P2 Cu1 P1 114.61(2)
C40 N1 C44 118.6(2)
C40 N1 Cu1 126.34(16)
C44 N1 Cu1 114.71(15)
C49 N2 C45 118.1(2)
C49 N2 Cu1 127.15(16)
C45 N2 Cu1 114.07(15)
C22 P1 C1 104.64(11)
C22 P1 C16 103.83(11)
C1 P1 C16 104.16(11)
C22 P1 Cu1 113.54(8)
C1 P1 Cu1 111.91(8)
C16 P1 Cu1 117.48(8)
C28 P2 C34 103.13(11)
C28 P2 C12 102.10(11)
C34 P2 C12 104.81(10)
C28 P2 Cu1 116.60(8)
C34 P2 Cu1 113.02(8)
C12 P2 Cu1 115.58(8)
C6 C1 C2 117.3(2)
C6 C1 P1 117.65(18)
C2 C1 P1 124.80(19)
C3 C2 C1 119.8(2)
C2 C3 C4 120.7(2)
C3 C4 C5 121.7(2)
C6 C5 C4 115.9(2)
C6 C5 C7 119.5(2)
C4 C5 C7 124.5(2)
O1 C6 C5 120.5(2)
O1 C6 C1 115.1(2)
C5 C6 C1 124.4(2)
C8 C7 C5 108.68(18)
C8 C7 C14 111.4(2)
C5 C7 C14 111.4(2)
C8 C7 C15 107.91(19)
C5 C7 C15 108.75(19)
C14 C7 C15 108.65(19)
C13 C8 C9 116.4(2)
C13 C8 C7 119.1(2)
C9 C8 C7 124.4(2)
C10 C9 C8 121.1(2)
C11 C10 C9 120.7(2)
C10 C11 C12 120.2(2)
C13 C12 C11 117.3(2)
C13 C12 P2 117.63(17)
C11 C12 P2 124.92(18)
O1 C13 C12 115.13(19)
O1 C13 C8 120.7(2)
C12 C13 C8 124.2(2)
C21 C16 C17 118.7(2)
C21 C16 P1 118.42(19)
C17 C16 P1 122.8(2)
C18 C17 C16 120.4(3)
C19 C18 C17 120.1(3)
C18 C19 C20 120.2(3)
C19 C20 C21 119.7(3)
C16 C21 C20 120.7(3)
C23 C22 C27 119.7(2)
C23 C22 P1 123.4(2)
C27 C22 P1 116.93(19)
C22 C23 C24 120.2(3)
C25 C24 C23 119.8(3)
C26 C25 C24 120.5(3)
C25 C26 C27 119.9(3)
C26 C27 C22 119.9(3)
C29 C28 C33 119.8(2)
C29 C28 P2 122.80(19)
C33 C28 P2 117.35(18)
C28 C29 C30 119.7(2)
C31 C30 C29 120.4(2)
C32 C31 C30 120.0(2)
C31 C32 C33 120.3(2)
C32 C33 C28 119.8(2)
C35 C34 C39 119.1(2)
C35 C34 P2 123.90(18)
C39 C34 P2 116.95(17)
C34 C35 C36 119.8(2)
C37 C36 C35 120.8(2)
C36 C37 C38 119.7(2)
C39 C38 C37 119.9(2)
C38 C39 C34 120.7(2)
N1 C40 C41 123.4(2)
C42 C41 C40 116.6(2)
C41 C42 C43 122.2(2)
C41 C42 N3 119.2(2)
C43 C42 N3 118.6(2)
C42 C43 C44 117.2(2)
N1 C44 C43 122.0(2)
N1 C44 C45 115.8(2)
C43 C44 C45 122.1(2)
N2 C45 C46 122.2(2)
N2 C45 C44 115.0(2)
C46 C45 C44 122.7(2)
C47 C46 C45 117.4(2)
C46 C47 C48 122.0(2)
C46 C47 N4 119.1(2)
C48 C47 N4 118.8(2)
C47 C48 C49 116.7(2)
N2 C49 C48 123.4(2)
O3 N3 O2 124.3(2)
O3 N3 C42 118.0(2)
O2 N3 C42 117.6(2)
O5 N4 O4 124.7(2)
O5 N4 C47 117.7(2)
O4 N4 C47 117.6(2)
C6 O1 C13 116.15(17)
Cl1 C1S Cl2 112.08(18)
F2 B1 F4 112.7(3)
F2 B1 F3 108.2(3)
F4 B1 F3 107.3(3)
F2 B1 F1 111.2(2)
F4 B1 F1 108.2(3)
F3 B1 F1 109.1(2)

loop_
_geom_bond_atom_site_label_1
_geom_bond_atom_site_label_2
_geom_bond_distance
Cu1 N1 2.065(2)
Cu1 N2 2.0824(19)
Cu1 P2 2.2659(6)
Cu1 P1 2.2675(7)
N1 C40 1.340(3)
N1 C44 1.348(3)
N2 C49 1.340(3)
N2 C45 1.352(3)
P1 C22 1.820(2)
P1 C1 1.826(2)
P1 C16 1.826(2)
P2 C28 1.820(2)
P2 C34 1.824(2)
P2 C12 1.830(2)
C1 C6 1.399(3)
C1 C2 1.397(3)
C2 C3 1.385(4)
C3 C4 1.387(4)
C4 C5 1.394(3)
C5 C6 1.386(3)
C5 C7 1.529(3)
C6 O1 1.382(3)
C7 C8 1.523(3)
C7 C14 1.538(3)
C7 C15 1.546(3)
C8 C13 1.392(3)
C8 C9 1.395(3)
C9 C10 1.387(4)
C10 C11 1.388(3)
C11 C12 1.395(3)
C12 C13 1.392(3)
C13 O1 1.387(3)
C16 C21 1.392(4)
C16 C17 1.392(4)
C17 C18 1.385(4)
C18 C19 1.381(5)
C19 C20 1.378(4)
C20 C21 1.388(4)
C22 C23 1.380(4)
C22 C27 1.397(4)
C23 C24 1.391(4)
C24 C25 1.379(5)
C25 C26 1.380(5)
C26 C27 1.386(4)
C28 C29 1.393(3)
C28 C33 1.400(3)
C29 C30 1.387(4)
C30 C31 1.387(4)
C31 C32 1.384(4)
C32 C33 1.385(4)
C34 C35 1.390(3)
C34 C39 1.400(3)
C35 C36 1.391(4)
C36 C37 1.377(4)
C37 C38 1.390(4)
C38 C39 1.379(4)
C40 C41 1.381(4)
C41 C42 1.374(3)
C42 C43 1.378(4)
C42 N3 1.475(3)
C43 C44 1.390(3)
C44 C45 1.482(3)
C45 C46 1.385(3)
C46 C47 1.369(3)
C47 C48 1.378(4)
C47 N4 1.485(3)
C48 C49 1.378(3)
N3 O3 1.215(3)
N3 O2 1.215(3)
N4 O5 1.216(3)
N4 O4 1.222(3)
Cl1 C1S 1.769(3)
Cl2 C1S 1.771(4)
B1 F2 1.367(3)
B1 F4 1.364(4)
B1 F3 1.386(4)
B1 F1 1.396(4)
